data_4313875
loop_
_publ_author_name
'Yonglin An'
'Min Ji'
'Menghe Baiyin'
'Xin Liu'
'Cuiying Jia'
'Dehe Wang'

_publ_section_title
;
 A Solvothermal Synthesis and the Structure of K4Ag2Sn3S9.2KOH
;
_journal_name_full 'Inorganic Chemistry'
_journal_page_first 4248
_journal_page_last 4249
_journal_paper_doi 10.1021/ic034186p
_journal_volume 42
_journal_year 2003
_chemical_formula_sum 'Ag2 H2 K6 O2 S9 Sn3'
_chemical_formula_weight 1128.97
_chemical_name_systematic
; 
 ? 
;
_space_group_IT_number 11
_symmetry_cell_setting monoclinic
_symmetry_space_group_name_Hall '-P 2yb'
_symmetry_space_group_name_H-M 'P 1 21/m 1'
_atom_sites_solution_hydrogens geom
_atom_sites_solution_primary direct
_atom_sites_solution_secondary difmap
_audit_creation_method SHELXL-97
_cell_angle_alpha 90.00
_cell_angle_beta 103.874(11)
_cell_angle_gamma 90.00
_cell_formula_units_Z 4
_cell_length_a 7.8071(2)
_cell_length_b 27.3508(11)
_cell_length_c 10.5008(2)
_cell_measurement_temperature 293(2)
_cell_volume 2176.82(15)
_computing_structure_refinement 'SHELXL-97 (Sheldrick, 1997)'
_computing_structure_solution 'SHELXS-97 (Sheldrick, 1990)'
_diffrn_ambient_temperature 293(2)
_diffrn_measured_fraction_theta_full 0.962
_diffrn_measured_fraction_theta_max 0.962
_diffrn_measurement_device_type 'Rigaku RAXIS_RAPID'
_diffrn_measurement_method \q-/scan
_diffrn_radiation_monochromator graphite
_diffrn_radiation_source 'fine-focus sealed tube'
_diffrn_radiation_type MoK\a
_diffrn_radiation_wavelength 0.71073
_diffrn_reflns_av_R_equivalents 0.0000
_diffrn_reflns_av_sigmaI/netI 0.0341
_diffrn_reflns_limit_h_max 10
_diffrn_reflns_limit_h_min 0
_diffrn_reflns_limit_k_max 35
_diffrn_reflns_limit_k_min 0
_diffrn_reflns_limit_l_max 13
_diffrn_reflns_limit_l_min -13
_diffrn_reflns_number 4895
_diffrn_reflns_theta_full 27.48
_diffrn_reflns_theta_max 27.48
_diffrn_reflns_theta_min 2.49
_exptl_absorpt_coefficient_mu 7.167
_exptl_absorpt_correction_T_max 0.3003
_exptl_absorpt_correction_T_min 0.1746
_exptl_absorpt_correction_type multi-scan
_exptl_absorpt_process_details Higashi,1995
_exptl_crystal_colour yellow
_exptl_crystal_density_diffrn 3.445
_exptl_crystal_density_method 'not measured'
_exptl_crystal_description block
_exptl_crystal_F_000 2080
_exptl_crystal_size_max 0.37
_exptl_crystal_size_mid 0.35
_exptl_crystal_size_min 0.22
_refine_diff_density_max 1.739
_refine_diff_density_min -1.559
_refine_diff_density_rms 0.229
_refine_ls_extinction_method none
_refine_ls_goodness_of_fit_ref 1.143
_refine_ls_hydrogen_treatment mixed
_refine_ls_matrix_type full
_refine_ls_number_parameters 190
_refine_ls_number_reflns 4895
_refine_ls_number_restraints 0
_refine_ls_restrained_S_all 1.143
_refine_ls_R_factor_all 0.0426
_refine_ls_R_factor_gt 0.0359
_refine_ls_shift/su_max 0.004
_refine_ls_shift/su_mean 0.001
_refine_ls_structure_factor_coef Fsqd
_refine_ls_weighting_details 'calc w=1/[\s^2^(Fo^2^)+(0.0292P)^2^+18.3310P] where P=(Fo^2^+2Fc^2^)/3'
_refine_ls_weighting_scheme calc
_refine_ls_wR_factor_gt 0.0854
_refine_ls_wR_factor_ref 0.0873
_reflns_number_gt 4517
_reflns_number_total 4895
_reflns_threshold_expression >2sigma(I)
_cod_data_source_file ic034186psi20030502_091735.cif
_cod_data_source_block anyl2
_cod_depositor_comments
;
The following automatic conversions were performed:

'_symmetry_cell_setting' value 'Monoclinic' changed to 'monoclinic'
according to the built-in table from CIF Core dictionary named
'cif_core.dic' version 2.4.1 from 2010-06-29.

Automatic conversion script
Id: cif_fix_values 1646 2011-03-28 12:23:43Z adriana 
;
_cod_original_cell_volume 2176.82(11)
_cod_original_formula_sum 'H2 Ag2 K6 O2 S9 Sn3'
_cod_database_code 4313875

loop_
_symmetry_equiv_pos_as_xyz
'x, y, z'
'-x, y+1/2, -z'
'-x, -y, -z'
'x, -y-1/2, z'

loop_
_atom_site_label
_atom_site_type_symbol
_atom_site_fract_x
_atom_site_fract_y
_atom_site_fract_z
_atom_site_U_iso_or_equiv
_atom_site_adp_type
_atom_site_occupancy
_atom_site_symmetry_multiplicity
_atom_site_calc_flag
_atom_site_refinement_flags
_atom_site_disorder_assembly
_atom_site_disorder_group
Sn1 Sn 0.32916(5) 0.371099(14) -0.00835(4) 0.01591(10) Uani 1 1 d . . .
Sn2 Sn 0.00048(5) 0.363767(13) -0.36340(4) 0.01444(9) Uani 1 1 d . . .
Sn3 Sn 0.25983(5) 0.486953(14) -0.23696(4) 0.01749(10) Uani 1 1 d . . .
Ag1 Ag -0.35968(8) 0.38280(2) -0.67995(6) 0.03346(13) Uani 1 1 d . . .
Ag2 Ag -0.51484(7) 0.374805(19) -0.33062(6) 0.03018(13) Uani 1 1 d . . .
S9 S 0.0508(2) 0.33555(5) -0.13670(15) 0.0198(3) Uani 1 1 d . . .
S8 S -0.0165(2) 0.45151(5) -0.36630(16) 0.0227(3) Uani 1 1 d . . .
S7 S 0.4954(2) 0.46849(6) -0.32901(16) 0.0232(3) Uani 1 1 d . . .
S6 S 0.3404(2) 0.34817(6) 0.20997(15) 0.0234(3) Uani 1 1 d . . .
S5 S 0.2076(2) 0.33169(6) -0.46889(16) 0.0211(3) Uani 1 1 d . . .
S4 S -0.29088(19) 0.33801(5) -0.46230(14) 0.0187(3) Uani 1 1 d . . .
S3 S 0.5625(2) 0.34281(6) -0.09089(16) 0.0222(3) Uani 1 1 d . . .
S2 S 0.2818(2) 0.45817(5) -0.01365(15) 0.0249(3) Uani 1 1 d . . .
S1 S 0.1642(2) 0.56765(5) -0.22234(16) 0.0240(3) Uani 1 1 d . . .
K6 K -0.6770(3) 0.2500 -1.2267(2) 0.0262(4) Uani 1 2 d S . .
K5 K -0.0972(3) 0.2500 -0.6216(2) 0.0304(4) Uani 1 2 d S . .
K4 K -0.1771(3) 0.2500 -1.0138(2) 0.0325(5) Uani 1 2 d S . .
K3 K -0.5756(3) 0.2500 -1.5863(3) 0.0353(5) Uani 1 2 d S . .
K2 K -0.2420(2) 0.55781(6) -0.38416(16) 0.0326(3) Uani 1 1 d . . .
K1 K 0.1823(2) 0.56480(5) 0.08624(15) 0.0295(3) Uani 1 1 d . . .
OW1 O -0.3524(11) 0.2500 -1.2778(8) 0.0335(16) Uani 1 2 d S . .
OW2 O -0.4090(10) 0.2500 -0.8053(8) 0.0364(17) Uani 1 2 d S . .
OW3 O -0.0673(8) 0.3144(2) -0.8151(6) 0.0399(13) Uani 1 1 d . . .

loop_
_atom_site_aniso_label
_atom_site_aniso_U_11
_atom_site_aniso_U_22
_atom_site_aniso_U_33
_atom_site_aniso_U_23
_atom_site_aniso_U_13
_atom_site_aniso_U_12
Sn1 0.01760(19) 0.01585(18) 0.01358(18) 0.00102(13) 0.00238(15) 0.00135(14)
Sn2 0.01322(18) 0.01517(17) 0.01470(18) -0.00144(13) 0.00289(14) -0.00092(13)
Sn3 0.01971(19) 0.01402(18) 0.0195(2) -0.00006(14) 0.00615(15) -0.00047(14)
Ag1 0.0372(3) 0.0284(3) 0.0374(3) 0.0027(2) 0.0142(2) -0.0011(2)
Ag2 0.0279(3) 0.0295(3) 0.0315(3) -0.0029(2) 0.0038(2) -0.0011(2)
S9 0.0189(7) 0.0231(7) 0.0157(7) 0.0023(5) 0.0011(5) -0.0042(5)
S8 0.0215(7) 0.0159(6) 0.0277(8) 0.0001(6) -0.0001(6) 0.0007(5)
S7 0.0222(7) 0.0225(7) 0.0272(8) -0.0009(6) 0.0108(6) -0.0017(6)
S6 0.0251(7) 0.0289(8) 0.0144(7) 0.0046(6) 0.0013(6) -0.0019(6)
S5 0.0174(7) 0.0242(7) 0.0229(7) -0.0062(6) 0.0072(6) 0.0001(5)
S4 0.0145(6) 0.0231(7) 0.0169(7) -0.0001(5) 0.0006(5) -0.0044(5)
S3 0.0208(7) 0.0226(7) 0.0239(7) -0.0011(6) 0.0066(6) 0.0040(6)
S2 0.0403(9) 0.0165(7) 0.0183(7) -0.0010(5) 0.0078(7) 0.0033(6)
S1 0.0295(8) 0.0146(6) 0.0290(8) -0.0001(6) 0.0090(7) 0.0014(6)
K6 0.0255(10) 0.0226(9) 0.0288(10) 0.000 0.0034(8) 0.000
K5 0.0268(10) 0.0355(11) 0.0276(11) 0.000 0.0040(8) 0.000
K4 0.0357(12) 0.0304(10) 0.0279(11) 0.000 0.0008(9) 0.000
K3 0.0319(11) 0.0314(11) 0.0463(14) 0.000 0.0170(10) 0.000
K2 0.0328(8) 0.0309(7) 0.0321(8) 0.0000(6) 0.0040(6) 0.0004(6)
K1 0.0315(8) 0.0293(7) 0.0273(7) -0.0047(6) 0.0060(6) 0.0002(6)
OW1 0.044(4) 0.025(3) 0.037(4) 0.000 0.021(4) 0.000
OW2 0.031(4) 0.034(4) 0.038(4) 0.000 -0.002(3) 0.000
OW3 0.049(3) 0.033(3) 0.040(3) -0.004(2) 0.015(3) -0.012(2)

loop_
_atom_type_symbol
_atom_type_description
_atom_type_scat_dispersion_real
_atom_type_scat_dispersion_imag
_atom_type_scat_source
S S 0.1246 0.1234 'International Tables Vol C Tables 4.2.6.8 and 6.1.1.4'
H H 0.0000 0.0000 'International Tables Vol C Tables 4.2.6.8 and 6.1.1.4'
K K 0.2009 0.2494 'International Tables Vol C Tables 4.2.6.8 and 6.1.1.4'
Ag Ag -0.8971 1.1015 'International Tables Vol C Tables 4.2.6.8 and 6.1.1.4'
Sn Sn -0.6537 1.4246 'International Tables Vol C Tables 4.2.6.8 and 6.1.1.4'
O O 0.0106 0.0060 'International Tables Vol C Tables 4.2.6.8 and 6.1.1.4'

loop_
_geom_angle_atom_site_label_1
_geom_angle_atom_site_label_2
_geom_angle_atom_site_label_3
_geom_angle
_geom_angle_site_symmetry_1
_geom_angle_site_symmetry_3
_geom_angle_publ_flag
S3 Sn1 S6 115.04(6) . . ?
S3 Sn1 S2 116.70(6) . . ?
S6 Sn1 S2 104.78(6) . . ?
S3 Sn1 S9 109.34(6) . . ?
S6 Sn1 S9 104.41(5) . . ?
S2 Sn1 S9 105.48(6) . . ?
S5 Sn2 S4 112.38(5) . . ?
S5 Sn2 S8 114.26(6) . . ?
S4 Sn2 S8 104.30(5) . . ?
S5 Sn2 S9 112.04(6) . . ?
S4 Sn2 S9 104.25(5) . . ?
S8 Sn2 S9 108.86(6) . . ?
S7 Sn3 S1 121.77(6) . . ?
S7 Sn3 S2 116.64(6) . . ?
S1 Sn3 S2 100.99(6) . . ?
S7 Sn3 S8 111.18(6) . . ?
S1 Sn3 S8 98.99(6) . . ?
S2 Sn3 S8 104.71(6) . . ?
S1 Ag1 S6 128.16(6) 3_564 1_454 ?
S1 Ag1 S4 128.91(6) 3_564 . ?
S6 Ag1 S4 101.74(5) 1_454 . ?
S7 Ag2 S5 118.69(6) 1_455 1_455 ?
S7 Ag2 S3 109.32(5) 1_455 1_455 ?
S5 Ag2 S3 111.08(6) 1_455 1_455 ?
S7 Ag2 S4 110.89(5) 1_455 . ?
S5 Ag2 S4 95.85(5) 1_455 . ?
S3 Ag2 S4 110.23(5) 1_455 . ?
Sn2 S9 Sn1 108.82(6) . . ?
Sn2 S8 Sn3 110.40(6) . . ?
Sn3 S7 Ag2 101.13(6) . 1_655 ?
Sn1 S6 Ag1 99.15(6) . 1_656 ?
Sn2 S5 Ag2 98.30(6) . 1_655 ?
Sn2 S4 Ag1 103.01(6) . . ?
Sn2 S4 Ag2 109.85(6) . . ?
Ag1 S4 Ag2 105.13(6) . . ?
Sn1 S3 Ag2 103.17(6) . 1_655 ?
Sn1 S2 Sn3 108.43(6) . . ?
Sn3 S1 Ag1 104.68(7) . 3_564 ?

loop_
_geom_bond_atom_site_label_1
_geom_bond_atom_site_label_2
_geom_bond_distance
_geom_bond_site_symmetry_2
_geom_bond_publ_flag
Sn1 S3 2.3296(16) . ?
Sn1 S6 2.3580(15) . ?
Sn1 S2 2.4085(15) . ?
Sn1 S9 2.4660(15) . ?
Sn2 S5 2.3387(15) . ?
Sn2 S4 2.3698(14) . ?
Sn2 S8 2.4034(15) . ?
Sn2 S9 2.4431(15) . ?
Sn3 S7 2.3288(17) . ?
Sn3 S1 2.3469(15) . ?
Sn3 S2 2.4404(16) . ?
Sn3 S8 2.4564(16) . ?
Ag1 S1 2.4433(17) 3_564 ?
Ag1 S6 2.5333(17) 1_454 ?
Ag1 S4 2.5347(16) . ?
Ag2 S7 2.5634(16) 1_455 ?
Ag2 S5 2.5859(16) 1_455 ?
Ag2 S3 2.5958(17) 1_455 ?
Ag2 S4 2.6724(17) . ?
S7 Ag2 2.5634(16) 1_655 ?
S6 Ag1 2.5333(17) 1_656 ?
S5 Ag2 2.5859(16) 1_655 ?
S3 Ag2 2.5958(17) 1_655 ?
S1 Ag1 2.4433(17) 3_564 ?
